data_4105207
loop_
_publ_author_name
'Zitao Wang'
'Yang Wang'
'Wen-Xiong Zhang'
'Zhaomin Hou'
'Zhenfeng Xi'

_publ_section_title
;
 Efficient One-Pot Synthesis of 2,3-Dihydropyrimidinthiones via
 Multicomponent Coupling of Terminal Alkynes, Elemental Sulfur, and
 Carbodiimides
;
_journal_name_full 'Journal of the American Chemical Society'
_journal_page_first 15108
_journal_page_last 15109
_journal_paper_doi 10.1021/ja9069419
_journal_volume 131
_journal_year 2009
_chemical_formula_sum 'C15 H20 N2 S'
_chemical_formula_weight 260.39
_chemical_name_systematic
; 
 ? 
;
_space_group_IT_number 61
_symmetry_cell_setting orthorhombic
_symmetry_space_group_name_Hall '-P 2ac 2ab'
_symmetry_space_group_name_H-M 'P b c a'
_atom_sites_solution_hydrogens geom
_atom_sites_solution_primary direct
_atom_sites_solution_secondary difmap
_audit_creation_method SHELXL-97
_cell_angle_alpha 90.00
_cell_angle_beta 90.00
_cell_angle_gamma 90.00
_cell_formula_units_Z 8
_cell_length_a 12.589(2)
_cell_length_b 14.928(3)
_cell_length_c 15.567(3)
_cell_measurement_temperature 173(2)
_cell_volume 2925.5(9)
_computing_cell_refinement 'Bruker SMART'
_computing_data_collection 'Bruker SMART'
_computing_data_reduction 'Bruker SHELXTL'
_computing_molecular_graphics 'Bruker SHELXTL'
_computing_publication_material 'Bruker SHELXTL'
_computing_structure_refinement 'SHELXL-97 (Sheldrick, 1997)'
_computing_structure_solution 'SHELXS-97 (Sheldrick, 1990)'
_diffrn_ambient_temperature 173(2)
_diffrn_measured_fraction_theta_full 0.999
_diffrn_measured_fraction_theta_max 0.999
_diffrn_measurement_device_type 'CCD area detector'
_diffrn_measurement_method 'phi and omega scans'
_diffrn_radiation_monochromator graphite
_diffrn_radiation_source 'fine-focus sealed tube'
_diffrn_radiation_type MoK\a
_diffrn_radiation_wavelength 0.71073
_diffrn_reflns_av_R_equivalents 0.0487
_diffrn_reflns_av_sigmaI/netI 0.0519
_diffrn_reflns_limit_h_max 14
_diffrn_reflns_limit_h_min -15
_diffrn_reflns_limit_k_max 16
_diffrn_reflns_limit_k_min -17
_diffrn_reflns_limit_l_max 16
_diffrn_reflns_limit_l_min -18
_diffrn_reflns_number 14386
_diffrn_reflns_theta_full 25.05
_diffrn_reflns_theta_max 25.05
_diffrn_reflns_theta_min 2.49
_exptl_absorpt_coefficient_mu 0.207
_exptl_absorpt_correction_T_max 0.9598
_exptl_absorpt_correction_T_min 0.9311
_exptl_absorpt_correction_type empirical
_exptl_absorpt_process_details SADABS
_exptl_crystal_density_diffrn 1.182
_exptl_crystal_F_000 1120
_exptl_crystal_size_max 0.35
_exptl_crystal_size_mid 0.20
_exptl_crystal_size_min 0.20
_refine_diff_density_max 0.260
_refine_diff_density_min -0.184
_refine_diff_density_rms 0.034
_refine_ls_extinction_method none
_refine_ls_goodness_of_fit_ref 1.052
_refine_ls_hydrogen_treatment mixed
_refine_ls_matrix_type full
_refine_ls_number_parameters 175
_refine_ls_number_reflns 2591
_refine_ls_number_restraints 0
_refine_ls_restrained_S_all 1.052
_refine_ls_R_factor_all 0.0704
_refine_ls_R_factor_gt 0.0379
_refine_ls_shift/su_max 0.000
_refine_ls_shift/su_mean 0.000
_refine_ls_structure_factor_coef Fsqd
_refine_ls_weighting_details 'calc w=1/[\s^2^(Fo^2^)+(0.0200P)^2^+0.0000P] where P=(Fo^2^+2Fc^2^)/3'
_refine_ls_weighting_scheme calc
_refine_ls_wR_factor_gt 0.0661
_refine_ls_wR_factor_ref 0.0713
_reflns_number_gt 1607
_reflns_number_total 2591
_reflns_threshold_expression >2sigma(I)
_cod_data_source_file ja9069419_si_001.cif
_cod_data_source_block 1a
_cod_original_cell_volume 2925.4(9)
_cod_database_code 4105207

loop_
_symmetry_equiv_pos_as_xyz
'x, y, z'
'-x+1/2, -y, z+1/2'
'-x, y+1/2, -z+1/2'
'x+1/2, -y+1/2, -z'
'-x, -y, -z'
'x-1/2, y, -z-1/2'
'x, -y-1/2, z-1/2'
'-x-1/2, y-1/2, z'

loop_
_atom_site_label
_atom_site_type_symbol
_atom_site_fract_x
_atom_site_fract_y
_atom_site_fract_z
_atom_site_U_iso_or_equiv
_atom_site_adp_type
_atom_site_occupancy
_atom_site_symmetry_multiplicity
_atom_site_calc_flag
_atom_site_refinement_flags
C1 C 0.09271(15) 0.04356(14) 0.70757(11) 0.0407(5) Uani 1 1 d .
C2 C 0.22395(14) 0.15530(13) 0.67673(12) 0.0381(5) Uani 1 1 d .
H2 H 0.2693 0.2016 0.6969 0.046 Uiso 1 1 calc R
C3 C 0.24548(14) 0.12011(13) 0.59745(11) 0.0330(5) Uani 1 1 d .
C4 C 0.16519(14) 0.06371(12) 0.55999(11) 0.0331(5) Uani 1 1 d .
C5 C 0.33667(14) 0.15677(13) 0.54796(12) 0.0350(5) Uani 1 1 d .
C6 C 0.35538(15) 0.24827(14) 0.54659(12) 0.0460(6) Uani 1 1 d .
H6 H 0.3088 0.2871 0.5769 0.055 Uiso 1 1 calc R
C7 C 0.44037(19) 0.28440(17) 0.50208(14) 0.0581(7) Uani 1 1 d .
H7 H 0.4520 0.3473 0.5021 0.070 Uiso 1 1 calc R
C8 C 0.50790(18) 0.22865(19) 0.45782(15) 0.0624(7) Uani 1 1 d .
H8 H 0.5667 0.2529 0.4274 0.075 Uiso 1 1 calc R
C9 C 0.49039(17) 0.13817(18) 0.45765(14) 0.0623(7) Uani 1 1 d .
H9 H 0.5369 0.0998 0.4268 0.075 Uiso 1 1 calc R
C10 C 0.40508(16) 0.10202(15) 0.50232(13) 0.0495(6) Uani 1 1 d .
H10 H 0.3936 0.0391 0.5015 0.059 Uiso 1 1 calc R
C11 C 0.16039(17) -0.03330(15) 0.74237(13) 0.0616(7) Uani 1 1 d .
H11A H 0.1284 -0.0906 0.7259 0.092 Uiso 1 1 calc R
H11B H 0.1640 -0.0293 0.8051 0.092 Uiso 1 1 calc R
H11C H 0.2322 -0.0293 0.7184 0.092 Uiso 1 1 calc R
C12 C -0.02138(15) 0.03806(16) 0.74117(13) 0.0608(7) Uani 1 1 d .
H12A H -0.0617 0.0901 0.7210 0.091 Uiso 1 1 calc R
H12B H -0.0206 0.0374 0.8041 0.091 Uiso 1 1 calc R
H12C H -0.0549 -0.0169 0.7199 0.091 Uiso 1 1 calc R
C13 C 0.11939(18) 0.18301(16) 0.80674(13) 0.0479(6) Uani 1 1 d .
C14 C 0.21533(18) 0.19354(17) 0.86400(14) 0.0807(9) Uani 1 1 d .
H14A H 0.2696 0.2289 0.8341 0.121 Uiso 1 1 calc R
H14B H 0.2441 0.1343 0.8780 0.121 Uiso 1 1 calc R
H14C H 0.1946 0.2243 0.9170 0.121 Uiso 1 1 calc R
C15 C 0.0721(2) 0.27227(17) 0.78263(13) 0.0817(9) Uani 1 1 d .
H15A H 0.1237 0.3065 0.7487 0.123 Uiso 1 1 calc R
H15B H 0.0543 0.3057 0.8349 0.123 Uiso 1 1 calc R
H15C H 0.0076 0.2627 0.7486 0.123 Uiso 1 1 calc R
H1 H 0.0290(15) 0.0125(12) 0.5902(11) 0.056(7) Uiso 1 1 d .
H13 H 0.0670(15) 0.1482(13) 0.8388(11) 0.058(7) Uiso 1 1 d .
N1 N 0.08690(13) 0.03858(11) 0.61361(10) 0.0379(4) Uani 1 1 d .
N2 N 0.14412(12) 0.12978(11) 0.72820(9) 0.0399(4) Uani 1 1 d .
S1 S 0.15739(4) 0.03904(4) 0.45483(3) 0.04775(18) Uani 1 1 d .

loop_
_atom_site_aniso_label
_atom_site_aniso_U_11
_atom_site_aniso_U_22
_atom_site_aniso_U_33
_atom_site_aniso_U_23
_atom_site_aniso_U_13
_atom_site_aniso_U_12
C1 0.0391(12) 0.0530(15) 0.0299(12) -0.0004(10) 0.0020(9) -0.0087(12)
C2 0.0336(12) 0.0419(13) 0.0389(13) -0.0010(10) -0.0046(10) -0.0065(10)
C3 0.0313(11) 0.0367(13) 0.0309(11) -0.0013(9) -0.0018(9) -0.0004(9)
C4 0.0314(11) 0.0340(12) 0.0338(12) 0.0011(9) 0.0007(10) 0.0021(10)
C5 0.0318(11) 0.0420(13) 0.0311(11) 0.0027(10) -0.0064(10) -0.0028(10)
C6 0.0447(13) 0.0457(15) 0.0475(13) 0.0007(11) -0.0004(12) -0.0060(11)
C7 0.0618(16) 0.0545(17) 0.0580(16) 0.0085(12) -0.0043(13) -0.0207(14)
C8 0.0514(16) 0.081(2) 0.0549(16) 0.0105(14) 0.0062(13) -0.0255(15)
C9 0.0501(15) 0.079(2) 0.0580(16) -0.0056(14) 0.0177(12) -0.0046(14)
C10 0.0452(13) 0.0522(15) 0.0512(14) -0.0025(12) 0.0069(12) -0.0041(12)
C11 0.0715(16) 0.0546(16) 0.0586(15) 0.0165(13) -0.0159(13) -0.0054(14)
C12 0.0494(15) 0.088(2) 0.0448(14) -0.0077(13) 0.0103(11) -0.0214(14)
C13 0.0529(15) 0.0601(17) 0.0306(13) -0.0078(11) 0.0035(11) -0.0022(13)
C14 0.0804(18) 0.114(2) 0.0479(16) -0.0275(15) -0.0194(14) 0.0104(17)
C15 0.110(2) 0.079(2) 0.0564(18) -0.0124(14) 0.0036(15) 0.0399(17)
N1 0.0328(10) 0.0491(12) 0.0317(10) -0.0033(8) -0.0025(9) -0.0089(10)
N2 0.0409(10) 0.0469(11) 0.0320(10) -0.0068(8) 0.0033(8) -0.0052(9)
S1 0.0461(3) 0.0623(4) 0.0349(3) -0.0102(3) 0.0019(3) -0.0089(3)

loop_
_atom_type_symbol
_atom_type_description
_atom_type_scat_dispersion_real
_atom_type_scat_dispersion_imag
_atom_type_scat_source
C C 0.0033 0.0016 'International Tables Vol C Tables 4.2.6.8 and 6.1.1.4'
H H 0.0000 0.0000 'International Tables Vol C Tables 4.2.6.8 and 6.1.1.4'
N N 0.0061 0.0033 'International Tables Vol C Tables 4.2.6.8 and 6.1.1.4'
S S 0.1246 0.1234 'International Tables Vol C Tables 4.2.6.8 and 6.1.1.4'

loop_
_geom_angle_atom_site_label_1
_geom_angle_atom_site_label_2
_geom_angle_atom_site_label_3
_geom_angle
N1 C1 N2 106.45(15)
N1 C1 C11 110.08(17)
N2 C1 C11 109.45(16)
N1 C1 C12 106.94(16)
N2 C1 C12 112.57(17)
C11 C1 C12 111.20(17)
N2 C2 C3 125.34(19)
C2 C3 C4 116.81(17)
C2 C3 C5 118.61(18)
C4 C3 C5 123.21(16)
N1 C4 C3 115.25(16)
N1 C4 S1 120.03(14)
C3 C4 S1 124.33(14)
C10 C5 C6 117.93(19)
C10 C5 C3 121.95(18)
C6 C5 C3 120.12(18)
C7 C6 C5 121.5(2)
C8 C7 C6 119.5(2)
C9 C8 C7 119.9(2)
C8 C9 C10 120.5(2)
C5 C10 C9 120.6(2)
N2 C13 C15 110.46(17)
N2 C13 C14 111.88(18)
C15 C13 C14 111.8(2)
C4 N1 C1 124.63(17)
C2 N2 C1 116.52(15)
C2 N2 C13 119.68(18)
C1 N2 C13 123.48(16)

loop_
_geom_bond_atom_site_label_1
_geom_bond_atom_site_label_2
_geom_bond_distance
C1 N1 1.466(2)
C1 N2 1.476(2)
C1 C11 1.528(3)
C1 C12 1.531(2)
C2 N2 1.341(2)
C2 C3 1.368(2)
C3 C4 1.439(2)
C3 C5 1.487(2)
C4 N1 1.345(2)
C4 S1 1.6809(18)
C5 C10 1.384(3)
C5 C6 1.386(3)
C6 C7 1.384(3)
C7 C8 1.375(3)
C8 C9 1.369(3)
C9 C10 1.389(3)
C13 N2 1.491(2)
C13 C15 1.507(3)
C13 C14 1.509(3)

loop_
_cod_related_entry_id
_cod_related_entry_database
_cod_related_entry_code
1 ChemSpider 30660215
